data_1568792
loop_
_publ_author_name
'Patil, Amitkumar R.'
'Dongale, Tukaram D.'
'Namade, Lahu D.'
'Mohite, Santosh V.'
'Kim, Y.'
'Sutar,Santosh S.'
'Kamat, Rajanish K.'
'Rajpure, Keshav Y.'

_publ_section_title
;
 Sprayed FeWO4 thin film-based memristive device with negative
 differential resistance effect for non-volatile memory and synaptic
 learning applications
;
_journal_name_full 'Journal of Colloid and Interface Science'
_journal_page_first 540
_journal_paper_doi 10.1016/j.jcis.2023.03.189
_journal_volume 642
_journal_year 2023
_chemical_formula_structural FeWO4
_chemical_formula_sum 'Fe O4 W'
_chemical_formula_weight 303.6946
_chemical_name_common '   light wolframite'
_space_group_IT_number 13
_space_group_name_Hall '-P 2yc'
_space_group_name_H-M_alt 'P 1 2/c 1'
_cell_angle_alpha 90.000000
_cell_angle_beta 90.085701
_cell_angle_gamma 90.000000
_cell_formula_units_Z 2
_cell_length_a 4.933120
_cell_length_b 5.724500
_cell_length_c 4.953680
_cell_volume 139.890
_exptl_crystal_density_diffrn 7.210
_cod_data_source_file V50.cif
_cod_original_cell_volume 135.715610
_cod_original_sg_symbol_H-M 'P 2/c'
_cod_original_formula_sum 'Fe W O4'
_cod_database_code 1568792

loop_
_symmetry_equiv_pos_as_xyz
'x, y, z'
'-x, -y, -z'
'-x, y, -z+1/2'
'x, -y, z+1/2'

loop_
_atom_site_label
_atom_site_occupancy
_atom_site_fract_x
_atom_site_fract_y
_atom_site_fract_z
_atom_site_adp_type
_atom_site_U_iso_or_equiv
W 1.0 0.000000 0.177190 0.250000 Uiso 0.046450
Fe 1.0 0.500000 0.321710 0.750000 Uiso 0.157840
O1 1.0 0.151800 0.197400 0.888200 Uiso 0.442530
O2 1.0 0.228340 0.287540 0.299370 Uiso 0.096600
